data_9017772
loop_
_publ_author_name
'Bindi, L.'
'Morana, M.'

_publ_section_title
;
 Twinning, superstructure and chemical ordering in spryite,
 Ag8(As3+0.50As5+0.50)S6, at ultra-low temperature: An X-ray single-crystal study
 Note: T = 30 K
;
_journal_name_full Minerals
_journal_page_last 286
_journal_volume 11
_journal_year 2021
_chemical_compound_source 'Uchucchacua, Oyon district, Catajambo, Lima Department, Peru'
_chemical_formula_sum 'Ag24 As2 Ge S18'
_chemical_name_mineral Spryite
_space_group_IT_number 33
_space_group_name_Hall 'P 2c -2n'
_space_group_name_H-M_alt 'P n a 21'
_symmetry_space_group_name_H-M 'P n a 21'
_cell_angle_alpha 90
_cell_angle_beta 90
_cell_angle_gamma 90
_cell_length_a 14.866
_cell_length_b 22.240
_cell_length_c 10.3940
_cell_formula_units_Z 4
_cell_volume 3436.463
_database_code_amcsd 0020943
_diffrn_ambient_temperature 30
_exptl_crystal_density_diffrn 6.549
_cod_data_source_file inputs/fixed/downloads/18/18736.cif
_cod_data_source_block 18736
_cod_database_code 9017772

loop_
_space_group_symop_operation_xyz
x,y,z
1/2+x,1/2-y,z
1/2-x,1/2+y,1/2+z
-x,-y,1/2+z

loop_
_atom_site_aniso_label
_atom_site_aniso_U_11
_atom_site_aniso_U_22
_atom_site_aniso_U_33
_atom_site_aniso_U_12
_atom_site_aniso_U_13
_atom_site_aniso_U_23
Ag1A 0.03860 0.03690 0.03950 -0.00100 0.00170 0.00110
Ag1B 0.03640 0.03500 0.03640 -0.00020 0.00090 0.00040
Ag1C 0.04020 0.03850 0.03920 0.00120 0.00550 -0.00120
Ag2A 0.02620 0.02600 0.02570 0.00011 0.00011 0.00020
Ag2B 0.02500 0.02520 0.02460 -0.00010 -0.00013 0.00006
Ag2C 0.02390 0.02410 0.02400 0.00026 -0.00013 0.00014
Ag3A 0.03330 0.03310 0.03280 0.00012 -0.00010 -0.00020
Ag3B 0.02880 0.02850 0.02820 0.00020 -0.00015 -0.00010
Ag3C 0.03910 0.03870 0.03820 0.00000 0.00010 0.00000
Ag4A 0.02860 0.02890 0.02950 0.00010 -0.00040 -0.00060
Ag4B 0.02880 0.02830 0.02850 0.00000 0.00011 -0.00050
Ag4C 0.03950 0.04000 0.03800 -0.00030 0.00060 -0.00020
Ag5A 0.03610 0.03600 0.03540 -0.00010 0.00000 0.00000
Ag5B 0.03400 0.03420 0.03360 0.00000 0.00010 0.00000
Ag5C 0.02830 0.02830 0.02750 -0.00003 0.00000 -0.00010
Ag6A 0.02890 0.02880 0.02830 -0.00004 0.00010 0.00010
Ag6B 0.03530 0.03510 0.03480 0.00010 0.00000 0.00020
Ag6C 0.02890 0.02890 0.02870 -0.00010 -0.00020 0.00000
Ag7A 0.04010 0.03600 0.04000 0.00010 0.00003 -0.00030
Ag7B 0.02510 0.02610 0.02340 0.00000 0.00010 0.00020
Ag7C 0.03510 0.03380 0.03600 -0.00040 0.00000 0.00070
Ag8A 0.03060 0.03050 0.02980 0.00009 0.00000 0.00010
Ag8B 0.03140 0.03160 0.03110 0.00010 0.00020 -0.00010
Ag8C 0.02580 0.02580 0.02560 0.00000 0.00000 0.00010
As5 0.02300 0.02240 0.02220 0.00017 0.00010 0.00010
Ge4+ 0.02010 0.01970 0.01930 -0.00010 -0.00010 0.00000
As3 0.02310 0.02330 0.02220 0.00002 0.00010 0.00010
S1A 0.03300 0.03500 0.02300 -0.00200 0.00300 0.00000
S1B 0.03990 0.03200 0.03970 -0.00030 -0.00020 0.00030
S1C 0.03900 0.04200 0.05600 -0.00200 -0.00400 0.00100
S2A 0.03880 0.03880 0.03870 0.00000 -0.00070 0.00010
S2B 0.03810 0.03860 0.03750 0.00000 -0.00070 0.00000
S2C 0.03670 0.03540 0.03540 0.00010 0.00030 0.00050
S3A 0.03620 0.03660 0.03570 -0.00010 0.00000 -0.00070
S3B 0.03840 0.03810 0.03730 -0.00010 0.00010 -0.00010
S3C 0.03250 0.03320 0.03230 0.00020 -0.00030 -0.00010
S4A 0.03720 0.03790 0.03910 -0.00020 0.00090 0.00020
S4B 0.03900 0.04020 0.04150 -0.00060 0.00070 0.00010
S4C 0.04060 0.04010 0.04120 -0.00020 0.00050 0.00010
S5A 0.03400 0.03200 0.03500 -0.00010 -0.00140 -0.00050
S5B 0.03100 0.02800 0.03700 -0.00240 -0.00300 -0.00300
S5C 0.03700 0.03400 0.04900 0.00400 -0.01500 0.00190
S6A 0.03210 0.03170 0.03220 0.00000 0.00020 -0.00070
S6B 0.03490 0.03460 0.03580 0.00030 -0.00010 0.00030
S6C 0.03430 0.03310 0.03360 0.00000 0.00040 -0.00030

loop_
_atom_site_label
_atom_site_fract_x
_atom_site_fract_y
_atom_site_fract_z
_atom_site_U_iso_or_equiv
Ag1A 0.12570 0.07361 0.37420 0.03830
Ag1B 0.12690 0.40562 0.37640 0.03590
Ag1C 0.12690 0.73410 0.37390 0.03930
Ag2A 0.06183 0.07485 0.83671 0.02599
Ag2B 0.05993 0.40511 0.83817 0.02494
Ag2C 0.06321 0.73552 0.83630 0.02402
Ag3A 0.43197 0.02050 0.01921 0.03304
Ag3B 0.43246 0.35041 0.01990 0.02850
Ag3C 0.43262 0.68067 0.01956 0.03866
Ag4A 0.27680 0.16620 0.08340 0.02900
Ag4B 0.27687 0.50675 0.08245 0.02860
Ag4C 0.27700 0.83640 0.08190 0.03910
Ag5A 0.41845 0.03021 0.69619 0.03584
Ag5B 0.41848 0.36017 0.69717 0.03396
Ag5C 0.41868 0.70034 0.69693 0.02805
Ag6A 0.27281 0.12823 0.68399 0.02865
Ag6B 0.27274 0.46785 0.68435 0.03504
Ag6C 0.27304 0.79812 0.68428 0.02883
Ag7A 0.01698 0.00450 0.60282 0.03870
Ag7B 0.01750 0.33390 0.60210 0.02490
Ag7C 0.01680 0.66390 0.60360 0.03510
Ag8A 0.25877 0.04283 0.90577 0.03030
Ag8B 0.25881 0.37291 0.90561 0.03138
Ag8C 0.25860 0.70268 0.90549 0.02573
As5 0.37565 0.07852 0.34985 0.02252
Ge4+ 0.37583 0.40121 0.34959 0.01968
As3 0.37990 0.78942 0.29965 0.02286
S1A 0.12270 0.16440 0.97630 0.03000
S1B 0.12244 0.50460 0.97700 0.03700
S1C 0.12210 0.83410 0.97740 0.04600
S2A -0.00394 0.09037 0.23150 0.03880
S2B -0.00418 0.42044 0.23160 0.03800
S2C -0.00434 0.75029 0.23130 0.03580
S3A 0.37300 0.15601 0.47940 0.03620
S3B 0.37279 0.48499 0.47910 0.03790
S3C 0.37272 0.81480 0.47880 0.03270
S4A 0.25826 0.07751 0.23060 0.03800
S4B 0.25859 0.40740 0.23000 0.04020
S4C 0.25859 0.73719 0.23060 0.04070
S5A 0.38610 0.10540 0.86630 0.03340
S5B 0.38670 0.43570 0.86910 0.03220
S5C 0.38550 0.76310 0.87900 0.03980
S6A 0.12309 0.08887 0.61170 0.03200
S6B 0.12280 0.42869 0.61170 0.03510
S6C 0.12278 0.75866 0.61120 0.03370

loop_
_cod_related_entry_id
_cod_related_entry_database
_cod_related_entry_code
1 AMCSD 0020943
